data_4076877
loop_
_publ_author_name
'Kabir, Shariff E.'
'Malik, K. M. Abdul'
'Mandal, Himadri S.'
'Mottalib, Md. Abdul'
'Abedin, Md. Joynal'
'Rosenberg, Edward'

_publ_section_title
;
 Reaction of Os3(CO)9(\m3-\h2-C7H3(2-CH3)NS)(\m-H) with Diazomethane. The
 First Example of a Trimetallic Cluster Containing a \m-Methylidene and a
 \s-Methyl
;
_journal_issue 13
_journal_name_full Organometallics
_journal_page_first 2593
_journal_paper_doi 10.1021/om020174k
_journal_volume 21
_journal_year 2002
_chemical_formula_sum 'C19 H11 N O9 Os3 S'
_chemical_formula_weight 999.95
_chemical_name_systematic
; 
 ? 
;
_space_group_IT_number 2
_symmetry_cell_setting triclinic
_symmetry_space_group_name_Hall '-P 1'
_symmetry_space_group_name_H-M 'P -1'
_atom_sites_solution_hydrogens geom
_atom_sites_solution_primary direct
_atom_sites_solution_secondary difmap
_audit_creation_method SHELXL-96
_cell_angle_alpha 97.974(3)
_cell_angle_beta 105.797(3)
_cell_angle_gamma 112.489(2)
_cell_formula_units_Z 2
_cell_length_a 9.2852(4)
_cell_length_b 10.3219(4)
_cell_length_c 13.4911(5)
_cell_measurement_reflns_used 'Entire data set'
_cell_measurement_temperature 150(2)
_cell_measurement_theta_max 27.50
_cell_measurement_theta_min 1.63
_cell_volume 1105.83(8)
_computing_cell_refinement 'COLLECT (Bruker Nonius, 1998)'
_computing_data_collection 'COLLECT (Bruker Nonius, 1998)'
_computing_data_reduction 'DENZO (Otwinowski & Minor, 1997)'
_computing_molecular_graphics 'ORTEP-3 for Windows (Farrugia, 1997)'
_computing_publication_material 'SHELXL-96 (Sheldrick, 1996)'
_computing_structure_refinement 'SHELXL-96 (Sheldrick, 1996)'
_computing_structure_solution 'SHELXS-86 (Sheldrick, 1990)'
_diffrn_ambient_temperature 150(2)
_diffrn_measurement_device 'Bruker Nonius kappa CCD area detector'
_diffrn_measurement_method 'COLLECT (Bruker Nonius, 1998)'
_diffrn_radiation_monochromator graphite
_diffrn_radiation_source 'rotating anode generator'
_diffrn_radiation_type MoK\a
_diffrn_radiation_wavelength 0.71073
_diffrn_reflns_av_R_equivalents 0.0814
_diffrn_reflns_av_sigmaI/netI 0.0705
_diffrn_reflns_limit_h_max 11
_diffrn_reflns_limit_h_min -12
_diffrn_reflns_limit_k_max 13
_diffrn_reflns_limit_k_min -13
_diffrn_reflns_limit_l_max 17
_diffrn_reflns_limit_l_min -17
_diffrn_reflns_number 16260
_diffrn_reflns_theta_max 27.50
_diffrn_reflns_theta_min 1.63
_exptl_absorpt_coefficient_mu 17.339
_exptl_absorpt_correction_T_max 0.135
_exptl_absorpt_correction_T_min 0.091
_exptl_absorpt_correction_type 'SORTAV (Blessing, 1997)'
_exptl_crystal_colour orange
_exptl_crystal_density_diffrn 3.003
_exptl_crystal_description prism
_exptl_crystal_F_000 896
_exptl_crystal_size_max 0.15
_exptl_crystal_size_mid 0.15
_exptl_crystal_size_min 0.10
_refine_diff_density_max 2.514
_refine_diff_density_min -3.247
_refine_diff_density_rms 0.344
_refine_ls_extinction_method none
_refine_ls_goodness_of_fit_all 1.017
_refine_ls_goodness_of_fit_obs 1.056
_refine_ls_hydrogen_treatment 'Calculated positions, riding model'
_refine_ls_matrix_type full
_refine_ls_number_parameters 300
_refine_ls_number_reflns 5053
_refine_ls_number_restraints 0
_refine_ls_restrained_S_all 1.017
_refine_ls_restrained_S_obs 1.056
_refine_ls_R_factor_all 0.0536
_refine_ls_R_factor_obs 0.0412
_refine_ls_shift/esd_max 0.000
_refine_ls_shift/esd_mean 0.000
_refine_ls_structure_factor_coef Fsqd
_refine_ls_weighting_details 'w=1/[\s^2^(Fo^2^)+(0.0513P)^2^+0.0000P] where P=(Fo^2^+2Fc^2^)/3'
_refine_ls_weighting_scheme calc
_refine_ls_wR_factor_all 0.0991
_refine_ls_wR_factor_obs 0.0931
_reflns_number_observed 4178
_reflns_number_total 5053
_reflns_observed_criterion >2sigma(I)
_cod_data_source_file om020174k.cif
_cod_data_source_block C19H11N1O9Os3S1
_cod_depositor_comments
;
The following automatic conversions were performed:

'_symmetry_cell_setting' value 'Triclinic' changed to 'triclinic'
according to /home/saulius/struct/CIF-dictionaries/cif_core.dic
dictionary named 'cif_core.dic' version 2.4.1 from 2010-06-29.

Automatic conversion script
Id: cif_fix_values 1715 2011-07-08 13:25:40Z adriana 

The following automatic conversions were performed:

'_refine_ls_weighting_scheme' value 'calc
w=1/[\s^2^(Fo^2^)+(0.0513P)^2^+0.0000P] where P=(Fo^2^+2Fc^2^)/3' was
changed to 'calc'. New tag '_refine_ls_weighting_details' was
created. The value of the new tag was set to
'w=1/[\s^2^(Fo^2^)+(0.0513P)^2^+0.0000P] where P=(Fo^2^+2Fc^2^)/3'.

Automatic conversion script
Id: cif_fix_values 3143 2015-03-26 13:38:13Z robertas 
;
_cod_original_cell_volume 1105.82(8)
_cod_original_sg_symbol_H-M 'P-1 (No. 2)'
_cod_database_code 4076877

loop_
_symmetry_equiv_pos_as_xyz
'x, y, z'
'-x, -y, -z'

loop_
_atom_site_aniso_label
_atom_site_aniso_U_11
_atom_site_aniso_U_22
_atom_site_aniso_U_33
_atom_site_aniso_U_23
_atom_site_aniso_U_13
_atom_site_aniso_U_12
Os1 0.02278(19) 0.03021(18) 0.02733(17) 0.01322(13) 0.01221(13) 0.01386(14)
Os2 0.02279(19) 0.03778(19) 0.03231(18) 0.02057(14) 0.01695(14) 0.01623(15)
Os3 0.02810(19) 0.03048(18) 0.02397(16) 0.01176(13) 0.01493(13) 0.01546(14)
S1 0.0339(12) 0.0355(10) 0.0297(9) 0.0157(8) 0.0202(9) 0.0144(9)
O1 0.035(4) 0.067(4) 0.052(4) 0.023(3) 0.013(3) 0.034(4)
O2 0.041(4) 0.026(3) 0.064(4) 0.019(3) 0.025(3) 0.014(3)
O3 0.052(4) 0.078(5) 0.033(3) 0.030(3) 0.023(3) 0.039(4)
O4 0.040(4) 0.037(3) 0.031(3) 0.013(2) 0.016(3) 0.022(3)
O5 0.048(4) 0.098(6) 0.044(4) 0.043(4) 0.030(3) 0.033(4)
O6 0.029(4) 0.045(4) 0.072(4) 0.027(3) 0.009(3) 0.007(3)
O7 0.029(4) 0.063(4) 0.051(4) 0.024(3) 0.016(3) 0.027(3)
O8 0.041(4) 0.058(4) 0.045(3) 0.025(3) 0.026(3) 0.037(3)
O9 0.065(5) 0.080(5) 0.029(3) 0.015(3) 0.028(3) 0.037(4)
N1 0.026(4) 0.034(3) 0.025(3) 0.014(3) 0.013(3) 0.014(3)
C1 0.030(5) 0.051(5) 0.029(4) 0.015(4) 0.009(3) 0.028(4)
C2 0.021(4) 0.036(4) 0.044(5) 0.015(4) 0.016(4) 0.018(4)
C3 0.023(5) 0.040(5) 0.049(5) 0.024(4) 0.017(4) 0.015(4)
C4 0.018(4) 0.029(4) 0.035(4) 0.005(3) 0.009(3) 0.008(3)
C5 0.021(5) 0.063(6) 0.041(5) 0.025(4) 0.013(4) 0.015(4)
C6 0.024(5) 0.039(5) 0.052(5) 0.024(4) 0.015(4) 0.008(4)
C7 0.028(5) 0.051(5) 0.037(4) 0.022(4) 0.018(4) 0.024(4)
C8 0.025(4) 0.042(5) 0.034(4) 0.014(4) 0.020(3) 0.018(4)
C9 0.038(5) 0.054(5) 0.029(4) 0.019(4) 0.020(4) 0.027(4)
C10 0.027(5) 0.034(4) 0.031(4) 0.012(3) 0.011(3) 0.016(4)
C11 0.031(5) 0.028(4) 0.030(4) 0.014(3) 0.014(3) 0.019(3)
C12 0.016(4) 0.026(4) 0.045(5) 0.014(3) 0.015(3) 0.007(3)
C13 0.033(5) 0.032(4) 0.029(4) 0.009(3) 0.009(3) 0.020(4)
C14 0.041(5) 0.042(5) 0.029(4) 0.018(4) 0.022(4) 0.027(4)
C15 0.039(5) 0.033(4) 0.033(4) 0.013(3) 0.020(4) 0.020(4)
C16 0.025(4) 0.027(4) 0.024(3) 0.010(3) 0.011(3) 0.014(3)
C17 0.034(5) 0.030(4) 0.031(4) 0.011(3) 0.018(4) 0.016(4)
C18 0.025(5) 0.037(4) 0.039(4) 0.015(4) 0.012(4) 0.007(4)
C19 0.042(5) 0.034(4) 0.029(4) 0.013(3) 0.015(4) 0.015(4)

loop_
_atom_site_label
_atom_site_type_symbol
_atom_site_fract_x
_atom_site_fract_y
_atom_site_fract_z
_atom_site_U_iso_or_equiv
_atom_site_thermal_displace_type
_atom_site_occupancy
_atom_site_calc_flag
_atom_site_refinement_flags
Os1 Os 0.66664(4) 0.13575(3) 0.30944(2) 0.02470(10) Uani 1 d .
Os2 Os 0.36351(4) 0.18851(3) 0.24060(2) 0.02715(11) Uani 1 d .
Os3 Os 0.67567(4) 0.41919(3) 0.32826(2) 0.02490(10) Uani 1 d .
S1 S 0.7387(3) 0.4549(2) -0.00430(15) 0.0306(4) Uani 1 d .
O1 O 0.9657(8) 0.0681(8) 0.3643(5) 0.0477(16) Uani 1 d .
O2 O 0.4004(8) -0.1820(6) 0.2529(5) 0.0416(15) Uani 1 d .
O3 O 0.6904(9) 0.1787(8) 0.5454(5) 0.0471(17) Uani 1 d .
O4 O 0.6639(7) 0.1073(6) 0.0774(4) 0.0330(13) Uani 1 d .
O5 O 0.3452(9) 0.1598(9) 0.4630(5) 0.058(2) Uani 1 d .
O6 O 0.1352(8) -0.1254(7) 0.1130(6) 0.0526(17) Uani 1 d .
O7 O 0.0710(8) 0.2627(7) 0.1859(5) 0.0437(15) Uani 1 d .
O8 O 0.4226(8) 0.5459(7) 0.2636(5) 0.0391(15) Uani 1 d .
O9 O 0.6985(10) 0.4891(8) 0.5563(5) 0.0537(19) Uani 1 d .
N1 N 0.6814(8) 0.4041(7) 0.1660(5) 0.0267(14) Uani 1 d .
C1 C 0.8563(11) 0.0938(10) 0.3454(6) 0.0330(19) Uani 1 d .
C2 C 0.4972(10) -0.0618(9) 0.2710(7) 0.0303(18) Uani 1 d .
C3 C 0.6777(11) 0.1665(9) 0.4582(7) 0.035(2) Uani 1 d .
C4 C 0.6597(10) 0.1209(9) 0.1612(7) 0.0285(17) Uani 1 d .
C5 C 0.3545(11) 0.1692(11) 0.3807(7) 0.041(2) Uani 1 d .
C6 C 0.2221(11) -0.0076(10) 0.1646(7) 0.038(2) Uani 1 d .
C7 C 0.1824(11) 0.2362(10) 0.2075(7) 0.0343(19) Uani 1 d .
C8 C 0.5051(11) 0.4867(9) 0.2851(6) 0.0302(18) Uani 1 d .
C9 C 0.6832(11) 0.4545(10) 0.4677(6) 0.036(2) Uani 1 d .
C10 C 0.8712(10) 0.3668(9) 0.3616(6) 0.0295(18) Uani 1 d .
H10A H 0.9420 0.4005 0.4366 0.035 Uiso 1 calc R
H10B H 0.9359 0.3886 0.3154 0.035 Uiso 1 calc R
C11 C 0.3804(10) 0.2271(8) 0.0908(6) 0.0261(16) Uani 1 d .
C12 C 0.2441(9) 0.1609(8) -0.0042(6) 0.0279(17) Uani 1 d .
H12 H 0.1427 0.0975 -0.0020 0.033 Uiso 1 calc R
C13 C 0.2498(11) 0.1836(8) -0.1029(6) 0.0296(17) Uani 1 d .
H13 H 0.1527 0.1372 -0.1630 0.036 Uiso 1 calc R
C14 C 0.3937(11) 0.2719(9) -0.1131(6) 0.0314(18) Uani 1 d .
H14 H 0.3982 0.2846 -0.1793 0.038 Uiso 1 calc R
C15 C 0.5363(11) 0.3437(8) -0.0187(6) 0.0315(18) Uani 1 d .
C16 C 0.5270(10) 0.3228(8) 0.0798(6) 0.0237(15) Uani 1 d .
C17 C 0.8025(10) 0.4747(8) 0.1322(6) 0.0294(17) Uani 1 d .
C18 C 0.9820(10) 0.5666(9) 0.1956(7) 0.0354(19) Uani 1 d .
H18A H 1.0178 0.6582 0.1783 0.053 Uiso 1 calc R
H18B H 1.0456 0.5177 0.1789 0.053 Uiso 1 calc R
H18C H 0.9990 0.5833 0.2705 0.053 Uiso 1 calc R
C19 C 0.8285(11) 0.6530(8) 0.3670(6) 0.035(2) Uani 1 d .
H19A H 0.7844 0.7039 0.4057 0.052 Uiso 1 calc R
H19B H 0.8277 0.6814 0.3021 0.052 Uiso 1 calc R
H19C H 0.9408 0.6770 0.4103 0.052 Uiso 1 calc R

loop_
_atom_type_symbol
_atom_type_description
_atom_type_scat_dispersion_real
_atom_type_scat_dispersion_imag
_atom_type_scat_source
C C 0.0033 0.0016 'International Tables Vol C Tables 4.2.6.8 and 6.1.1.4'
H H 0.0000 0.0000 'International Tables Vol C Tables 4.2.6.8 and 6.1.1.4'
N N 0.0061 0.0033 'International Tables Vol C Tables 4.2.6.8 and 6.1.1.4'
O O 0.0106 0.0060 'International Tables Vol C Tables 4.2.6.8 and 6.1.1.4'
S S 0.1246 0.1234 'International Tables Vol C Tables 4.2.6.8 and 6.1.1.4'
Os Os -1.2165 7.6030 'International Tables Vol C Tables 4.2.6.8 and 6.1.1.4'

loop_
_geom_angle_atom_site_label_1
_geom_angle_atom_site_label_2
_geom_angle_atom_site_label_3
_geom_angle
C1 Os1 C2 97.2(4)
C1 Os1 C3 90.9(4)
C2 Os1 C3 91.7(3)
C1 Os1 C4 91.0(3)
C2 Os1 C4 92.0(3)
C3 Os1 C4 175.6(3)
C1 Os1 C10 81.3(3)
C2 Os1 C10 177.5(3)
C3 Os1 C10 86.3(3)
C4 Os1 C10 90.0(3)
C1 Os1 Os3 126.3(3)
C2 Os1 Os3 136.4(2)
C3 Os1 Os3 85.5(3)
C4 Os1 Os3 90.2(2)
C10 Os1 Os3 45.0(2)
C1 Os1 Os2 176.6(2)
C2 Os1 Os2 80.9(2)
C3 Os1 Os2 92.0(3)
C4 Os1 Os2 86.2(2)
C10 Os1 Os2 100.7(2)
Os3 Os1 Os2 55.809(11)
C6 Os2 C7 91.1(4)
C6 Os2 C5 96.8(4)
C7 Os2 C5 93.1(4)
C6 Os2 C11 87.3(3)
C7 Os2 C11 85.5(3)
C5 Os2 C11 175.7(3)
C6 Os2 Os3 150.6(3)
C7 Os2 Os3 116.2(3)
C5 Os2 Os3 92.6(3)
C11 Os2 Os3 84.4(2)
C6 Os2 Os1 93.5(3)
C7 Os2 Os1 175.0(3)
C5 Os2 Os1 84.4(3)
C11 Os2 Os1 96.6(2)
Os3 Os2 Os1 59.750(11)
C9 Os3 C8 91.3(4)
C9 Os3 C10 94.3(4)
C8 Os3 C10 171.8(3)
C9 Os3 C19 85.6(4)
C8 Os3 C19 79.0(3)
C10 Os3 C19 95.4(3)
C9 Os3 N1 173.5(3)
C8 Os3 N1 86.8(3)
C10 Os3 N1 87.0(3)
C19 Os3 N1 87.9(3)
C9 Os3 Os2 97.3(3)
C8 Os3 Os2 69.1(2)
C10 Os3 Os2 116.0(2)
C19 Os3 Os2 148.0(2)
N1 Os3 Os2 87.87(17)
C9 Os3 Os1 96.9(3)
C8 Os3 Os1 133.5(2)
C10 Os3 Os1 51.7(2)
C19 Os3 Os1 147.1(2)
N1 Os3 Os1 88.88(18)
Os2 Os3 Os1 64.441(11)
C15 S1 C17 90.5(4)
C17 N1 C16 111.6(6)
C17 N1 Os3 130.6(5)
C16 N1 Os3 117.1(5)
O1 C1 Os1 178.7(8)
O2 C2 Os1 176.2(7)
O3 C3 Os1 175.1(8)
O4 C4 Os1 174.6(7)
O5 C5 Os2 177.5(9)
O6 C6 Os2 176.2(8)
O7 C7 Os2 178.7(8)
O8 C8 Os3 170.3(7)
O9 C9 Os3 173.9(8)
Os3 C10 Os1 83.3(3)
C12 C11 C16 113.9(7)
C12 C11 Os2 122.3(6)
C16 C11 Os2 123.8(5)
C11 C12 C13 124.0(7)
C14 C13 C12 121.6(7)
C13 C14 C15 117.0(7)
C16 C15 C14 120.6(7)
C16 C15 S1 110.4(6)
C14 C15 S1 128.9(6)
C15 C16 C11 122.9(7)
C15 C16 N1 113.1(7)
C11 C16 N1 124.0(6)
N1 C17 C18 128.5(7)
N1 C17 S1 114.3(6)
C18 C17 S1 117.2(6)

loop_
_geom_bond_atom_site_label_1
_geom_bond_atom_site_label_2
_geom_bond_distance
Os1 C1 1.9233(87)
Os1 C2 1.9261(83)
Os1 C3 1.9559(90)
Os1 C4 1.9656(82)
Os1 C10 2.2653(80)
Os1 Os3 2.8680(4)
Os1 Os2 2.9952(5)
Os2 C6 1.8790(88)
Os2 C7 1.8849(89)
Os2 C5 1.9485(88)
Os2 C11 2.1484(73)
Os2 Os3 2.7463(4)
Os3 C9 1.8423(77)
Os3 C8 1.9463(89)
Os3 C10 2.0413(83)
Os3 C19 2.1768(77)
Os3 N1 2.1894(58)
S1 C15 1.7247(85)
S1 C17 1.7295(79)
O1 C1 1.1184(102)
O2 C2 1.1621(96)
O3 C3 1.1333(102)
O4 C4 1.1335(92)
O5 C5 1.1519(103)
O6 C6 1.1502(102)
O7 C7 1.1423(104)
O8 C8 1.1532(102)
O9 C9 1.1516(94)
N1 C17 1.3222(95)
N1 C16 1.4185(98)
C11 C12 1.3869(108)
C11 C16 1.4048(104)
C12 C13 1.3946(108)
C13 C14 1.3555(113)
C14 C15 1.4120(116)
C15 C16 1.3962(102)
C17 C18 1.4834(115)

loop_
_geom_torsion_atom_site_label_1
_geom_torsion_atom_site_label_2
_geom_torsion_atom_site_label_3
_geom_torsion_atom_site_label_4
_geom_torsion
C1 Os1 Os2 C6 38.0(46)
C2 Os1 Os2 C6 -18.2(4)
C3 Os1 Os2 C6 -109.7(4)
C4 Os1 Os2 C6 74.4(3)
C10 Os1 Os2 C6 163.8(3)
Os3 Os1 Os2 C6 167.2(3)
C1 Os1 Os2 C7 -164.8(50)
C2 Os1 Os2 C7 138.9(29)
C3 Os1 Os2 C7 47.5(29)
C4 Os1 Os2 C7 -128.4(29)
C10 Os1 Os2 C7 -39.1(29)
Os3 Os1 Os2 C7 -35.6(29)
C1 Os1 Os2 C5 134.5(46)
C2 Os1 Os2 C5 78.3(4)
C3 Os1 Os2 C5 -13.1(4)
C4 Os1 Os2 C5 170.9(4)
C10 Os1 Os2 C5 -99.7(4)
Os3 Os1 Os2 C5 -96.3(3)
C1 Os1 Os2 C11 -49.7(45)
C2 Os1 Os2 C11 -105.9(3)
C3 Os1 Os2 C11 162.7(3)
C4 Os1 Os2 C11 -13.2(3)
C10 Os1 Os2 C11 76.1(3)
Os3 Os1 Os2 C11 79.5(2)
C1 Os1 Os2 Os3 -129.2(45)
C2 Os1 Os2 Os3 174.6(2)
C3 Os1 Os2 Os3 83.1(2)
C4 Os1 Os2 Os3 -92.8(2)
C10 Os1 Os2 Os3 -3.4(2)
Os3 Os1 Os2 Os3 0.0
C6 Os2 Os3 C9 -121.0(6)
C7 Os2 Os3 C9 82.5(4)
C5 Os2 Os3 C9 -12.2(4)
C11 Os2 Os3 C9 164.7(4)
Os1 Os2 Os3 C9 -94.2(3)
C6 Os2 Os3 C8 150.4(6)
C7 Os2 Os3 C8 -6.0(3)
C5 Os2 Os3 C8 -100.8(4)
C11 Os2 Os3 C8 76.1(3)
Os1 Os2 Os3 C8 177.2(2)
C6 Os2 Os3 C10 -22.6(6)
C7 Os2 Os3 C10 -179.0(3)
C5 Os2 Os3 C10 86.2(4)
C11 Os2 Os3 C10 -96.9(3)
Os1 Os2 Os3 C10 4.2(2)
C6 Os2 Os3 C19 145.7(7)
C7 Os2 Os3 C19 -10.8(5)
C5 Os2 Os3 C19 -105.5(5)
C11 Os2 Os3 C19 71.4(4)
Os1 Os2 Os3 C19 172.5(4)
C6 Os2 Os3 N1 63.0(6)
C7 Os2 Os3 N1 -93.4(3)
C5 Os2 Os3 N1 171.8(3)
C11 Os2 Os3 N1 -11.3(3)
Os1 Os2 Os3 N1 89.78(18)
C6 Os2 Os3 Os1 -26.8(6)
C7 Os2 Os3 Os1 176.8(3)
C5 Os2 Os3 Os1 82.0(3)
C11 Os2 Os3 Os1 -101.0(2)
Os1 Os2 Os3 Os1 0.0
C1 Os1 Os3 C9 -88.5(4)
C2 Os1 Os3 C9 87.0(5)
C3 Os1 Os3 C9 -0.8(3)
C4 Os1 Os3 C9 -179.9(4)
C10 Os1 Os3 C9 -90.0(4)
Os2 Os1 Os3 C9 94.8(3)
C1 Os1 Os3 C8 173.1(4)
C2 Os1 Os3 C8 -11.4(5)
C3 Os1 Os3 C8 -99.2(4)
C4 Os1 Os3 C8 81.7(4)
C10 Os1 Os3 C8 171.6(4)
Os2 Os1 Os3 C8 -3.6(3)
C1 Os1 Os3 C10 1.5(4)
C2 Os1 Os3 C10 177.0(4)
C3 Os1 Os3 C10 89.2(4)
C4 Os1 Os3 C10 -89.9(4)
C10 Os1 Os3 C10 0.0
Os2 Os1 Os3 C10 -175.2(3)
C1 Os1 Os3 C19 4.1(5)
C2 Os1 Os3 C19 179.5(5)
C3 Os1 Os3 C19 91.8(4)
C4 Os1 Os3 C19 -87.3(4)
C10 Os1 Os3 C19 2.6(4)
Os2 Os1 Os3 C19 -172.7(4)
C1 Os1 Os3 N1 88.5(3)
C2 Os1 Os3 N1 -96.0(4)
C3 Os1 Os3 N1 176.3(3)
C4 Os1 Os3 N1 -2.9(3)
C10 Os1 Os3 N1 87.0(3)
Os2 Os1 Os3 N1 -88.18(18)
C1 Os1 Os3 Os2 176.7(3)
C2 Os1 Os3 Os2 -7.8(3)
C3 Os1 Os3 Os2 -95.5(2)
C4 Os1 Os3 Os2 85.3(2)
C10 Os1 Os3 Os2 175.2(3)
Os2 Os1 Os3 Os2 0.0
C9 Os3 N1 C17 43.6(32)
C8 Os3 N1 C17 116.6(8)
C10 Os3 N1 C17 -58.0(7)
C19 Os3 N1 C17 37.5(8)
Os2 Os3 N1 C17 -174.2(7)
Os1 Os3 N1 C17 -109.7(7)
C9 Os3 N1 C16 -125.8(28)
C8 Os3 N1 C16 -52.8(6)
C10 Os3 N1 C16 132.5(6)
C19 Os3 N1 C16 -131.9(6)
Os2 Os3 N1 C16 16.4(5)
Os1 Os3 N1 C16 80.9(5)
C2 Os1 C1 O1 67.2(377)
C3 Os1 C1 O1 159.1(376)
C4 Os1 C1 O1 -24.9(376)
C10 Os1 C1 O1 -114.8(376)
Os3 Os1 C1 O1 -115.9(376)
Os2 Os1 C1 O1 11.4(417)
C1 Os1 C2 O2 44.2(103)
C3 Os1 C2 O2 -46.9(103)
C4 Os1 C2 O2 135.4(102)
C10 Os1 C2 O2 -10.0(154)
Os3 Os1 C2 O2 -132.2(101)
Os2 Os1 C2 O2 -138.7(103)
C1 Os1 C3 O3 -20.7(90)
C2 Os1 C3 O3 76.5(90)
C4 Os1 C3 O3 -135.8(81)
C10 Os1 C3 O3 -101.9(90)
Os3 Os1 C3 O3 -147.0(90)
Os2 Os1 C3 O3 157.5(90)
C1 Os1 C4 O4 14.2(70)
C2 Os1 C4 O4 -83.0(70)
C3 Os1 C4 O4 129.3(68)
C10 Os1 C4 O4 95.5(70)
Os3 Os1 C4 O4 140.5(70)
Os2 Os1 C4 O4 -163.8(70)
C6 Os2 C5 O5 -100.8(203)
C7 Os2 C5 O5 -9.3(204)
C11 Os2 C5 O5 61.9(217)
Os3 Os2 C5 O5 107.1(203)
Os1 Os2 C5 O5 166.4(204)
C7 Os2 C6 O6 75.0(130)
C5 Os2 C6 O6 168.3(130)
C11 Os2 C6 O6 -10.4(130)
Os3 Os2 C6 O6 -84.0(131)
Os1 Os2 C6 O6 -106.9(130)
C6 Os2 C7 O7 -17.2(323)
C5 Os2 C7 O7 -114.1(323)
C11 Os2 C7 O7 70.0(323)
Os3 Os2 C7 O7 151.5(322)
Os1 Os2 C7 O7 -174.4(1000)
C9 Os3 C8 O8 87.4(39)
C10 Os3 C8 O8 -45.5(53)
C19 Os3 C8 O8 2.2(39)
N1 Os3 C8 O8 -86.3(39)
Os2 Os3 C8 O8 -175.3(40)
Os1 Os3 C8 O8 -171.8(37)
C8 Os3 C9 O9 -88.8(79)
C10 Os3 C9 O9 85.1(79)
C19 Os3 C9 O9 -10.0(79)
N1 Os3 C9 O9 -16.1(101)
Os2 Os3 C9 O9 -158.0(78)
Os1 Os3 C9 O9 137.0(79)
C9 Os3 C10 Os1 95.4(3)
C8 Os3 C10 Os1 -131.8(21)
C19 Os3 C10 Os1 -178.6(2)
N1 Os3 C10 Os1 -91.0(2)
Os2 Os3 C10 Os1 -4.8(3)
Os1 Os3 C10 Os1 0.0
C1 Os1 C10 Os3 -178.8(3)
C2 Os1 C10 Os3 -124.3(66)
C3 Os1 C10 Os3 -87.3(3)
C4 Os1 C10 Os3 90.2(3)
Os3 Os1 C10 Os3 0.0
Os2 Os1 C10 Os3 4.0(2)
C6 Os2 C11 C12 39.4(7)
C7 Os2 C11 C12 -52.0(7)
C5 Os2 C11 C12 -123.4(43)
Os3 Os2 C11 C12 -168.9(6)
Os1 Os2 C11 C12 132.5(6)
C6 Os2 C11 C16 -142.1(7)
C7 Os2 C11 C16 126.5(7)
C5 Os2 C11 C16 55.1(46)
Os3 Os2 C11 C16 9.6(6)
Os1 Os2 C11 C16 -49.0(6)
C16 C11 C12 C13 1.1(11)
Os2 C11 C12 C13 179.7(6)
C11 C12 C13 C14 1.5(12)
C12 C13 C14 C15 -2.1(12)
C13 C14 C15 C16 0.2(12)
C13 C14 C15 S1 176.4(6)
C17 S1 C15 C16 -1.9(6)
C17 S1 C15 C14 -178.4(8)
C14 C15 C16 C11 2.5(12)
S1 C15 C16 C11 -174.4(6)
C14 C15 C16 N1 -179.5(7)
S1 C15 C16 N1 3.6(9)
C12 C11 C16 C15 -3.0(11)
Os2 C11 C16 C15 178.4(6)
C12 C11 C16 N1 179.2(7)
Os2 C11 C16 N1 0.6(11)
C17 N1 C16 C15 -4.0(9)
Os3 N1 C16 C15 167.4(5)
C17 N1 C16 C11 174.0(7)
Os3 N1 C16 C11 -14.6(10)
C16 N1 C17 C18 -177.5(8)
Os3 N1 C17 C18 12.6(13)
C16 N1 C17 S1 2.5(9)
Os3 N1 C17 S1 -167.4(4)
C15 S1 C17 N1 -0.4(7)
C15 S1 C17 C18 179.6(7)
